data_4070153
loop_
_publ_author_name
'Sun, Yan'
'Zhang, Zhengxing'
'Wang, Xu'
'Li, Xiaoqing'
'Weng, Linhong'
'Zhou, Xigeng'

_publ_section_title
;
 Lanthanide-Induced Diinsertion of Isocyanates into the N&#x2212;H Bond:
 Synthesis, Structure, and Reactivity of Organolanthanides Containing
 Diureido Ligands
;
_journal_issue 21
_journal_name_full Organometallics
_journal_page_first 6320
_journal_paper_doi 10.1021/om900631j
_journal_volume 28
_journal_year 2009
_chemical_formula_sum 'C31 H29 N4 O2 Y'
_chemical_formula_weight 578.49
_chemical_name_systematic
; 
 ? 
;
_space_group_IT_number 4
_symmetry_cell_setting monoclinic
_symmetry_space_group_name_Hall 'P 2yb'
_symmetry_space_group_name_H-M 'P 1 21 1'
_atom_sites_solution_hydrogens geom
_atom_sites_solution_primary direct
_atom_sites_solution_secondary difmap
_audit_creation_method SHELXL-97
_cell_angle_alpha 90.00
_cell_angle_beta 103.854(5)
_cell_angle_gamma 90.00
_cell_formula_units_Z 2
_cell_length_a 10.391(5)
_cell_length_b 9.065(4)
_cell_length_c 14.741(7)
_cell_measurement_reflns_used 3184
_cell_measurement_temperature 293(2)
_cell_measurement_theta_max 26.668
_cell_measurement_theta_min 2.7345
_cell_volume 1348.1(11)
_computing_cell_refinement 'Bruker SMART'
_computing_data_collection 'Bruker SMART'
_computing_data_reduction 'Bruker SHELXTL'
_computing_molecular_graphics 'Bruker SHELXTL'
_computing_publication_material 'Bruker SHELXTL'
_computing_structure_refinement 'SHELXL-97 (Sheldrick, 1997)'
_computing_structure_solution 'SHELXS-97 (Sheldrick, 1990)'
_diffrn_ambient_temperature 293(2)
_diffrn_measured_fraction_theta_full 0.993
_diffrn_measured_fraction_theta_max 0.993
_diffrn_measurement_device_type 'CCD area detector'
_diffrn_measurement_method 'phi and omega scans'
_diffrn_radiation_monochromator graphite
_diffrn_radiation_source 'fine-focus sealed tube'
_diffrn_radiation_type MoK\a
_diffrn_radiation_wavelength 0.71073
_diffrn_reflns_av_R_equivalents 0.0408
_diffrn_reflns_av_sigmaI/netI 0.0620
_diffrn_reflns_limit_h_max 12
_diffrn_reflns_limit_h_min -12
_diffrn_reflns_limit_k_max 11
_diffrn_reflns_limit_k_min -11
_diffrn_reflns_limit_l_max 12
_diffrn_reflns_limit_l_min -18
_diffrn_reflns_number 6109
_diffrn_reflns_theta_full 26.01
_diffrn_reflns_theta_max 26.01
_diffrn_reflns_theta_min 2.02
_exptl_absorpt_coefficient_mu 2.198
_exptl_absorpt_correction_T_max 0.8101
_exptl_absorpt_correction_T_min 0.4734
_exptl_absorpt_correction_type multi-scan
_exptl_absorpt_process_details sadabs
_exptl_crystal_colour yellow
_exptl_crystal_density_diffrn 1.425
_exptl_crystal_density_method 'not measured'
_exptl_crystal_description column
_exptl_crystal_F_000 596
_exptl_crystal_size_max 0.40
_exptl_crystal_size_mid 0.15
_exptl_crystal_size_min 0.10
_refine_diff_density_max 0.513
_refine_diff_density_min -0.508
_refine_diff_density_rms 0.069
_refine_ls_abs_structure_details 'Flack H D (1983), Acta Cryst. A39, 876-881'
_refine_ls_abs_structure_Flack -0.020(8)
_refine_ls_extinction_method none
_refine_ls_goodness_of_fit_ref 0.979
_refine_ls_hydrogen_treatment mixed
_refine_ls_matrix_type full
_refine_ls_number_parameters 348
_refine_ls_number_reflns 4821
_refine_ls_number_restraints 1
_refine_ls_restrained_S_all 0.979
_refine_ls_R_factor_all 0.0583
_refine_ls_R_factor_gt 0.0468
_refine_ls_shift/su_max 0.001
_refine_ls_shift/su_mean 0.000
_refine_ls_structure_factor_coef Fsqd
_refine_ls_weighting_details 'calc w=1/[\s^2^(Fo^2^)+(0.0730P)^2^+0.0000P] where P=(Fo^2^+2Fc^2^)/3'
_refine_ls_weighting_scheme calc
_refine_ls_wR_factor_gt 0.1129
_refine_ls_wR_factor_ref 0.1166
_reflns_number_gt 3962
_reflns_number_total 4821
_reflns_threshold_expression >2sigma(I)
_cod_data_source_file om900631j_si_002.cif
_cod_data_source_block f80407c
_cod_depositor_comments
;
The following automatic conversions were performed:

'_symmetry_cell_setting' value 'Monoclinic' changed to 'monoclinic'
according to /home/saulius/struct/CIF-dictionaries/cif_core.dic
dictionary named 'cif_core.dic' version 2.4.2 from 2011-04-26.

Automatic conversion script
Id: cif_fix_values 1715 2011-07-08 13:25:40Z adriana 
;
_cod_original_sg_symbol_H-M P2(1)
_cod_database_code 4070153

loop_
_symmetry_equiv_pos_as_xyz
'x, y, z'
'-x, y+1/2, -z'

loop_
_atom_site_label
_atom_site_type_symbol
_atom_site_fract_x
_atom_site_fract_y
_atom_site_fract_z
_atom_site_U_iso_or_equiv
_atom_site_adp_type
_atom_site_occupancy
_atom_site_symmetry_multiplicity
_atom_site_calc_flag
_atom_site_refinement_flags
Y1 Y 0.93656(4) 0.74215(7) 0.78222(3) 0.03472(14) Uani 1 1 d .
N1 N 1.0230(6) 0.5503(6) 0.6946(4) 0.0467(14) Uani 1 1 d .
N2 N 0.8340(4) 0.6636(5) 0.6264(3) 0.0352(10) Uani 1 1 d .
N3 N 0.6246(4) 0.7786(4) 0.5841(3) 0.0364(12) Uani 1 1 d .
N4 N 0.5476(4) 0.9671(5) 0.6630(3) 0.0376(10) Uani 1 1 d .
H4' H 0.492(6) 0.984(7) 0.618(4) 0.045 Uiso 1 1 d .
O1 O 0.7373(4) 0.8541(4) 0.7310(2) 0.0447(9) Uani 1 1 d .
O2 O 0.6842(3) 0.6109(4) 0.4875(2) 0.0415(8) Uani 1 1 d .
C1 C 0.7833(7) 0.6067(10) 0.8827(5) 0.069(2) Uani 1 1 d .
C2 C 0.8668(8) 0.5020(8) 0.8635(4) 0.0623(18) Uani 1 1 d .
H2 H 0.8422 0.4203 0.8251 0.075 Uiso 1 1 calc R
C3 C 0.9989(8) 0.5388(11) 0.9124(6) 0.085(3) Uani 1 1 d .
H3 H 1.0761 0.4870 0.9124 0.101 Uiso 1 1 calc R
C4 C 0.9877(8) 0.6681(9) 0.9600(4) 0.070(2) Uani 1 1 d .
H4 H 1.0572 0.7180 0.9997 0.085 Uiso 1 1 calc R
C5 C 0.8593(8) 0.7098(9) 0.9394(4) 0.073(2) Uani 1 1 d .
H5 H 0.8272 0.7957 0.9606 0.088 Uiso 1 1 calc R
C6 C 0.6339(8) 0.6138(13) 0.8546(8) 0.121(4) Uani 1 1 d .
H6A H 0.5977 0.5397 0.8879 0.182 Uiso 1 1 calc R
H6B H 0.6039 0.5967 0.7887 0.182 Uiso 1 1 calc R
H6C H 0.6050 0.7095 0.8695 0.182 Uiso 1 1 calc R
C7 C 1.1821(6) 0.8526(7) 0.8096(4) 0.0517(15) Uani 1 1 d .
C8 C 1.1195(6) 0.9398(8) 0.8644(4) 0.0563(16) Uani 1 1 d .
H8 H 1.1407 0.9435 0.9294 0.068 Uiso 1 1 calc R
C9 C 1.0195(6) 1.0205(7) 0.8047(4) 0.0543(15) Uani 1 1 d .
H9 H 0.9627 1.0874 0.8229 0.065 Uiso 1 1 calc R
C10 C 1.0199(7) 0.9837(8) 0.7137(5) 0.0506(18) Uani 1 1 d .
H10 H 0.9632 1.0216 0.6603 0.061 Uiso 1 1 calc R
C11 C 1.1188(6) 0.8812(7) 0.7157(4) 0.0466(14) Uani 1 1 d .
H11 H 1.1400 0.8384 0.6638 0.056 Uiso 1 1 calc R
C12 C 1.3010(6) 0.7591(14) 0.8423(5) 0.085(2) Uani 1 1 d .
H12A H 1.3181 0.7048 0.7906 0.128 Uiso 1 1 calc R
H12B H 1.2861 0.6916 0.8889 0.128 Uiso 1 1 calc R
H12C H 1.3759 0.8205 0.8688 0.128 Uiso 1 1 calc R
C13 C 0.9316(5) 0.5678(5) 0.6137(3) 0.0347(11) Uani 1 1 d .
C14 C 0.9452(5) 0.4950(6) 0.5326(3) 0.0392(12) Uani 1 1 d .
H14 H 0.8850 0.5108 0.4756 0.047 Uiso 1 1 calc R
C15 C 1.0494(5) 0.4003(7) 0.5395(4) 0.0464(14) Uani 1 1 d .
H15 H 1.0587 0.3489 0.4869 0.056 Uiso 1 1 calc R
C16 C 1.1413(6) 0.3794(7) 0.6236(4) 0.0560(16) Uani 1 1 d .
H16 H 1.2115 0.3136 0.6289 0.067 Uiso 1 1 calc R
C17 C 1.1247(6) 0.4586(8) 0.6977(4) 0.0546(16) Uani 1 1 d .
H17 H 1.1876 0.4487 0.7541 0.066 Uiso 1 1 calc R
C18 C 0.7210(5) 0.6766(5) 0.5622(3) 0.0325(11) Uani 1 1 d .
C19 C 0.4972(5) 0.7774(5) 0.5179(3) 0.0354(14) Uani 1 1 d .
C20 C 0.4832(6) 0.8420(6) 0.4313(4) 0.0454(13) Uani 1 1 d .
H20 H 0.5546 0.8890 0.4158 0.055 Uiso 1 1 calc R
C21 C 0.3623(7) 0.8359(7) 0.3685(4) 0.0575(17) Uani 1 1 d .
H21 H 0.3521 0.8784 0.3098 0.069 Uiso 1 1 calc R
C22 C 0.2570(6) 0.7685(8) 0.3910(5) 0.062(2) Uani 1 1 d .
H22 H 0.1753 0.7662 0.3480 0.074 Uiso 1 1 calc R
C23 C 0.2710(6) 0.7040(7) 0.4769(5) 0.0602(19) Uani 1 1 d .
H23 H 0.1992 0.6569 0.4916 0.072 Uiso 1 1 calc R
C24 C 0.3907(5) 0.7087(5) 0.5413(4) 0.0445(15) Uani 1 1 d .
H24 H 0.4001 0.6661 0.5999 0.053 Uiso 1 1 calc R
C25 C 0.6416(5) 0.8680(5) 0.6627(3) 0.0324(11) Uani 1 1 d .
C26 C 0.5316(5) 1.0506(6) 0.7411(4) 0.0382(12) Uani 1 1 d .
C27 C 0.4048(5) 1.0909(6) 0.7425(4) 0.0468(13) Uani 1 1 d .
H27 H 0.3348 1.0643 0.6931 0.056 Uiso 1 1 calc R
C28 C 0.3797(6) 1.1698(8) 0.8157(5) 0.0618(18) Uani 1 1 d .
H28 H 0.2927 1.1925 0.8165 0.074 Uiso 1 1 calc R
C29 C 0.4811(7) 1.2155(10) 0.8875(4) 0.076(2) Uani 1 1 d .
H29 H 0.4646 1.2715 0.9363 0.091 Uiso 1 1 calc R
C30 C 0.6102(7) 1.1758(9) 0.8853(5) 0.077(2) Uani 1 1 d .
H30 H 0.6805 1.2038 0.9342 0.092 Uiso 1 1 calc R
C31 C 0.6351(6) 1.0965(8) 0.8125(4) 0.0631(19) Uani 1 1 d .
H31 H 0.7218 1.0736 0.8111 0.076 Uiso 1 1 calc R

loop_
_atom_site_aniso_label
_atom_site_aniso_U_11
_atom_site_aniso_U_22
_atom_site_aniso_U_33
_atom_site_aniso_U_23
_atom_site_aniso_U_13
_atom_site_aniso_U_12
Y1 0.0351(2) 0.0462(2) 0.02074(19) 0.0002(3) 0.00259(14) 0.0029(3)
N1 0.049(3) 0.061(4) 0.027(3) -0.004(2) 0.004(2) 0.011(3)
N2 0.035(2) 0.048(3) 0.022(2) -0.0045(18) 0.0066(17) 0.0020(19)
N3 0.035(2) 0.044(3) 0.0266(19) -0.0032(17) 0.0010(16) 0.0044(18)
N4 0.037(2) 0.044(3) 0.029(2) -0.004(2) 0.0017(18) 0.004(2)
O1 0.0422(19) 0.066(3) 0.0227(18) -0.0098(16) 0.0013(16) 0.0112(17)
O2 0.0429(19) 0.049(2) 0.0272(19) -0.0070(16) -0.0015(15) 0.0056(17)
C1 0.064(4) 0.091(6) 0.060(4) 0.025(4) 0.033(4) -0.003(4)
C2 0.100(6) 0.050(4) 0.034(3) 0.007(3) 0.010(3) -0.012(4)
C3 0.076(5) 0.116(7) 0.067(5) 0.061(5) 0.028(4) 0.038(5)
C4 0.086(5) 0.086(5) 0.030(3) 0.015(3) -0.004(3) -0.033(4)
C5 0.109(6) 0.080(7) 0.036(3) -0.002(3) 0.027(4) -0.014(5)
C6 0.082(6) 0.128(9) 0.161(10) 0.037(8) 0.046(6) 0.001(6)
C7 0.042(3) 0.064(4) 0.044(3) 0.004(3) 0.002(3) -0.002(3)
C8 0.057(4) 0.075(4) 0.033(3) -0.009(3) 0.002(3) -0.015(3)
C9 0.048(3) 0.060(4) 0.055(4) -0.012(3) 0.013(3) -0.003(3)
C10 0.046(3) 0.060(4) 0.043(4) 0.007(3) 0.005(3) 0.001(3)
C11 0.051(3) 0.061(4) 0.030(3) -0.004(3) 0.016(3) -0.008(3)
C12 0.044(3) 0.125(7) 0.079(4) 0.011(6) -0.003(3) -0.008(5)
C13 0.032(2) 0.041(3) 0.032(3) 0.001(2) 0.010(2) -0.002(2)
C14 0.038(3) 0.049(3) 0.030(3) -0.003(2) 0.009(2) 0.006(2)
C15 0.051(3) 0.050(3) 0.042(3) -0.011(3) 0.017(3) 0.004(3)
C16 0.052(3) 0.058(4) 0.062(4) 0.000(3) 0.020(3) 0.022(3)
C17 0.049(3) 0.069(4) 0.041(3) -0.001(3) 0.000(3) 0.028(3)
C18 0.038(3) 0.034(2) 0.027(3) 0.005(2) 0.009(2) -0.002(2)
C19 0.035(2) 0.038(4) 0.029(2) -0.008(2) -0.0012(19) 0.007(2)
C20 0.052(3) 0.047(3) 0.034(3) 0.001(2) 0.005(3) 0.008(3)
C21 0.070(4) 0.057(4) 0.037(3) -0.005(3) -0.004(3) 0.019(3)
C22 0.053(3) 0.053(5) 0.066(4) -0.014(3) -0.013(3) 0.014(3)
C23 0.041(3) 0.056(5) 0.080(5) -0.016(3) 0.008(3) -0.002(3)
C24 0.049(3) 0.037(4) 0.047(3) -0.001(2) 0.011(2) 0.001(2)
C25 0.034(3) 0.038(3) 0.027(3) -0.003(2) 0.011(2) -0.003(2)
C26 0.040(3) 0.037(3) 0.038(3) -0.001(2) 0.010(2) 0.004(2)
C27 0.040(3) 0.053(4) 0.047(3) -0.001(3) 0.009(2) -0.002(3)
C28 0.056(4) 0.077(4) 0.059(4) -0.001(3) 0.027(3) 0.023(3)
C29 0.080(4) 0.098(7) 0.050(3) -0.021(4) 0.017(3) 0.027(5)
C30 0.071(4) 0.108(6) 0.045(4) -0.034(4) 0.001(3) 0.013(4)
C31 0.047(3) 0.088(5) 0.049(4) -0.026(3) 0.002(3) 0.013(3)

loop_
_atom_type_symbol
_atom_type_description
_atom_type_scat_dispersion_real
_atom_type_scat_dispersion_imag
_atom_type_scat_source
C C 0.0033 0.0016 'International Tables Vol C Tables 4.2.6.8 and 6.1.1.4'
H H 0.0000 0.0000 'International Tables Vol C Tables 4.2.6.8 and 6.1.1.4'
N N 0.0061 0.0033 'International Tables Vol C Tables 4.2.6.8 and 6.1.1.4'
Y Y -2.7962 3.5667 'International Tables Vol C Tables 4.2.6.8 and 6.1.1.4'
O O 0.0106 0.0060 'International Tables Vol C Tables 4.2.6.8 and 6.1.1.4'

loop_
_geom_angle_atom_site_label_1
_geom_angle_atom_site_label_2
_geom_angle_atom_site_label_3
_geom_angle
O1 Y1 N2 69.68(13)
O1 Y1 N1 124.09(16)
N2 Y1 N1 54.65(16)
O1 Y1 C3 127.1(2)
N2 Y1 C3 117.8(3)
N1 Y1 C3 80.2(3)
O1 Y1 C4 113.3(2)
N2 Y1 C4 144.6(2)
N1 Y1 C4 109.3(3)
C3 Y1 C4 30.5(3)
O1 Y1 C10 81.87(19)
N2 Y1 C10 89.51(19)
N1 Y1 C10 101.0(2)
C3 Y1 C10 144.5(3)
C4 Y1 C10 125.8(2)
O1 Y1 C5 84.1(2)
N2 Y1 C5 130.4(2)
N1 Y1 C5 127.4(2)
C3 Y1 C5 49.9(3)
C4 Y1 C5 29.6(2)
C10 Y1 C5 128.5(2)
O1 Y1 C11 109.90(18)
N2 Y1 C11 88.86(16)
N1 Y1 C11 76.1(2)
C3 Y1 C11 122.1(2)
C4 Y1 C11 119.8(2)
C10 Y1 C11 30.2(2)
C5 Y1 C11 140.4(2)
O1 Y1 C9 81.94(17)
N2 Y1 C9 117.23(18)
N1 Y1 C9 126.0(2)
C3 Y1 C9 123.9(3)
C4 Y1 C9 97.8(2)
C10 Y1 C9 30.2(2)
C5 Y1 C9 98.8(2)
C11 Y1 C9 49.94(19)
O1 Y1 C2 101.0(2)
N2 Y1 C2 94.69(18)
N1 Y1 C2 80.3(2)
C3 Y1 C2 31.3(2)
C4 Y1 C2 50.0(2)
C10 Y1 C2 175.5(2)
C5 Y1 C2 49.0(2)
C11 Y1 C2 148.1(2)
C9 Y1 C2 146.4(2)
O1 Y1 C7 130.07(18)
N2 Y1 C7 116.36(17)
N1 Y1 C7 83.6(2)
C3 Y1 C7 95.3(2)
C4 Y1 C7 89.3(2)
C10 Y1 C7 50.3(2)
C5 Y1 C7 112.8(2)
C11 Y1 C7 30.60(17)
C9 Y1 C7 50.12(19)
C2 Y1 C7 126.0(2)
O1 Y1 C8 110.09(19)
N2 Y1 C8 137.40(17)
N1 Y1 C8 113.7(2)
C3 Y1 C8 96.6(3)
C4 Y1 C8 76.6(2)
C10 Y1 C8 50.0(2)
C5 Y1 C8 90.5(2)
C11 Y1 C8 50.01(18)
C9 Y1 C8 30.31(19)
C2 Y1 C8 125.6(2)
C7 Y1 C8 30.23(19)
C17 N1 C13 119.3(5)
C17 N1 Y1 143.7(4)
C13 N1 Y1 96.5(3)
C18 N2 C13 120.9(4)
C18 N2 Y1 140.5(3)
C13 N2 Y1 98.3(3)
C25 N3 C19 118.7(4)
C25 N3 C18 126.8(4)
C19 N3 C18 114.5(4)
C25 N4 C26 126.3(4)
C25 N4 H4' 121(4)
C26 N4 H4' 112(4)
C25 O1 Y1 143.8(3)
C2 C1 C5 107.4(6)
C2 C1 C6 129.7(9)
C5 C1 C6 122.8(9)
C2 C1 Y1 73.5(4)
C5 C1 Y1 72.4(4)
C6 C1 Y1 122.0(5)
C1 C2 C3 108.4(7)
C1 C2 Y1 77.3(4)
C3 C2 Y1 72.8(4)
C1 C2 H2 125.8
C3 C2 H2 125.8
Y1 C2 H2 116.1
C4 C3 C2 105.4(7)
C4 C3 Y1 75.0(4)
C2 C3 Y1 75.9(4)
C4 C3 H3 127.3
C2 C3 H3 127.3
Y1 C3 H3 114.5
C5 C4 C3 108.8(7)
C5 C4 Y1 75.6(4)
C3 C4 Y1 74.5(4)
C5 C4 H4 125.6
C3 C4 H4 125.6
Y1 C4 H4 116.3
C4 C5 C1 109.9(7)
C4 C5 Y1 74.8(4)
C1 C5 Y1 78.0(4)
C4 C5 H5 125.1
C1 C5 H5 125.1
Y1 C5 H5 114.2
C1 C6 H6A 109.5
C1 C6 H6B 109.5
H6A C6 H6B 109.5
C1 C6 H6C 109.5
H6A C6 H6C 109.5
H6B C6 H6C 109.5
C8 C7 C11 107.0(5)
C8 C7 C12 127.1(6)
C11 C7 C12 125.7(6)
C8 C7 Y1 74.9(3)
C11 C7 Y1 73.5(3)
C12 C7 Y1 121.7(6)
C9 C8 C7 108.1(5)
C9 C8 Y1 74.1(3)
C7 C8 Y1 74.8(3)
C9 C8 H8 126.0
C7 C8 H8 125.9
Y1 C8 H8 117.2
C10 C9 C8 108.1(6)
C10 C9 Y1 74.1(4)
C8 C9 Y1 75.6(4)
C10 C9 H9 126.0
C8 C9 H9 126.0
Y1 C9 H9 116.4
C11 C10 C9 108.5(6)
C11 C10 Y1 75.2(4)
C9 C10 Y1 75.7(4)
C11 C10 H10 125.8
C9 C10 H10 125.8
Y1 C10 H10 115.5
C10 C11 C7 108.4(6)
C10 C11 Y1 74.6(4)
C7 C11 Y1 75.9(3)
C10 C11 H11 125.8
C7 C11 H11 125.8
Y1 C11 H11 115.9
C7 C12 H12A 109.5
C7 C12 H12B 109.5
H12A C12 H12B 109.5
C7 C12 H12C 109.5
H12A C12 H12C 109.5
H12B C12 H12C 109.5
N1 C13 N2 109.8(4)
N1 C13 C14 120.4(5)
N2 C13 C14 129.7(5)
C15 C14 C13 118.2(5)
C15 C14 H14 120.9
C13 C14 H14 120.9
C14 C15 C16 121.2(5)
C14 C15 H15 119.4
C16 C15 H15 119.4
C17 C16 C15 117.2(5)
C17 C16 H16 121.4
C15 C16 H16 121.4
N1 C17 C16 123.7(6)
N1 C17 H17 118.2
C16 C17 H17 118.2
O2 C18 N2 128.9(5)
O2 C18 N3 115.0(4)
N2 C18 N3 116.0(4)
C20 C19 C24 120.5(5)
C20 C19 N3 119.9(5)
C24 C19 N3 119.6(4)
C21 C20 C19 118.9(6)
C21 C20 H20 120.5
C19 C20 H20 120.5
C22 C21 C20 120.9(6)
C22 C21 H21 119.6
C20 C21 H21 119.6
C21 C22 C23 120.2(6)
C21 C22 H22 119.9
C23 C22 H22 119.9
C22 C23 C24 120.3(6)
C22 C23 H23 119.9
C24 C23 H23 119.9
C23 C24 C19 119.2(5)
C23 C24 H24 120.4
C19 C24 H24 120.4
O1 C25 N4 120.9(4)
O1 C25 N3 122.3(4)
N4 C25 N3 116.8(4)
C27 C26 C31 119.0(5)
C27 C26 N4 117.0(5)
C31 C26 N4 123.9(5)
C28 C27 C26 121.0(5)
C28 C27 H27 119.5
C26 C27 H27 119.5
C29 C28 C27 120.8(6)
C29 C28 H28 119.6
C27 C28 H28 119.6
C28 C29 C30 118.1(6)
C28 C29 H29 121.0
C30 C29 H29 121.0
C31 C30 C29 121.1(6)
C31 C30 H30 119.5
C29 C30 H30 119.5
C30 C31 C26 120.0(6)
C30 C31 H31 120.0
C26 C31 H31 120.0

loop_
_geom_bond_atom_site_label_1
_geom_bond_atom_site_label_2
_geom_bond_distance
Y1 O1 2.267(4)
Y1 N2 2.397(4)
Y1 N1 2.461(5)
Y1 C3 2.628(7)
Y1 C4 2.634(6)
Y1 C10 2.642(8)
Y1 C5 2.644(6)
Y1 C11 2.651(6)
Y1 C9 2.662(7)
Y1 C2 2.668(6)
Y1 C7 2.680(6)
Y1 C8 2.681(6)
N1 C17 1.337(8)
N1 C13 1.345(7)
N2 C18 1.325(6)
N2 C13 1.381(6)
N3 C25 1.390(6)
N3 C19 1.444(6)
N3 C18 1.454(6)
N4 C25 1.328(7)
N4 C26 1.421(7)
N4 H4' 0.78(6)
O1 C25 1.240(6)
O2 C18 1.230(6)
C1 C2 1.361(10)
C1 C5 1.372(10)
C1 C6 1.509(10)
C2 C3 1.429(11)
C2 H2 0.9300
C3 C4 1.385(12)
C3 H3 0.9300
C4 C5 1.349(10)
C4 H4 0.9300
C5 H5 0.9300
C6 H6A 0.9600
C6 H6B 0.9600
C6 H6C 0.9600
C7 C8 1.398(9)
C7 C11 1.407(8)
C7 C12 1.480(11)
C8 C9 1.397(9)
C8 H8 0.9300
C9 C10 1.383(9)
C9 H9 0.9300
C10 C11 1.380(10)
C10 H10 0.9300
C11 H11 0.9300
C12 H12A 0.9600
C12 H12B 0.9600
C12 H12C 0.9600
C13 C14 1.402(7)
C14 C15 1.366(7)
C14 H14 0.9300
C15 C16 1.385(8)
C15 H15 0.9300
C16 C17 1.352(8)
C16 H16 0.9300
C17 H17 0.9300
C19 C20 1.380(7)
C19 C24 1.382(7)
C20 C21 1.372(8)
C20 H20 0.9300
C21 C22 1.362(10)
C21 H21 0.9300
C22 C23 1.370(9)
C22 H22 0.9300
C23 C24 1.373(8)
C23 H23 0.9300
C24 H24 0.9300
C26 C27 1.372(8)
C26 C31 1.376(7)
C27 C28 1.370(9)
C27 H27 0.9300
C28 C29 1.367(9)
C28 H28 0.9300
C29 C30 1.397(10)
C29 H29 0.9300
C30 C31 1.367(8)
C30 H30 0.9300
C31 H31 0.9300
